data_7160746
loop_
_publ_author_name
'Suresh, Alati'
'Satham, Lakshminarayana'
'Kumari, Rajni'
'Namboothiri, Irishi N. N.'

_publ_section_title
;
 Synthesis of benzofuranyl indolinones and benzonaphthoxazepinones
 <i>via</i> reaction of sulfonyl phthalide with nitroisatylidenes.
;
_journal_issue 45
_journal_name_full 'Organic &amp; biomolecular chemistry'
_journal_page_first 10300
_journal_page_last 10310
_journal_paper_doi 10.1039/d5ob01255d
_journal_volume 23
_journal_year 2025
_chemical_formula_moiety 'C24 H17 N3 O6'
_chemical_formula_sum 'C24 H17 N3 O6'
_chemical_formula_weight 443.40
_space_group_crystal_system monoclinic
_space_group_IT_number 14
_space_group_name_Hall '-P 2yn'
_space_group_name_H-M_alt 'P 1 21/n 1'
_atom_sites_solution_hydrogens geom
_atom_sites_solution_primary dual
_audit_creation_date 2025-06-04
_audit_creation_method
;
Olex2 1.5-ac6-016
(compiled 2024.01.13 svn.r2f8d729c for Rigaku Oxford Diffraction, GUI svn.r6897)
;
_audit_update_record
;
2025-06-04 deposited with the CCDC.	2025-09-22 downloaded from the CCDC.
;
_cell_angle_alpha 90
_cell_angle_beta 90.591(5)
_cell_angle_gamma 90
_cell_formula_units_Z 4
_cell_length_a 11.3383(7)
_cell_length_b 12.3765(9)
_cell_length_c 14.6007(8)
_cell_measurement_reflns_used 2032
_cell_measurement_temperature 106(8)
_cell_measurement_theta_max 24.7690
_cell_measurement_theta_min 2.1380
_cell_volume 2048.8(2)
_computing_cell_refinement 'CrysAlisPro 1.171.43.105a (Rigaku OD, 2024)'
_computing_data_collection 'PROGRAM:BIS V6.2.16/2021-10-22 && APEX4 2021.4-0                                '
_computing_data_reduction 'CrysAlisPro 1.171.43.105a (Rigaku OD, 2024)'
_computing_molecular_graphics 'Olex2 1.5-ac6-016 (Dolomanov et al., 2009)'
_computing_publication_material 'Olex2 1.5-ac6-016 (Dolomanov et al., 2009)'
_computing_structure_refinement 'SHELXL 2018/3 (Sheldrick, 2015)'
_computing_structure_solution 'SHELXT 2018/2 (Sheldrick, 2018)'
_diffrn_ambient_environment N~2~
_diffrn_ambient_temperature 106(8)
_diffrn_detector 'CCD plate'
_diffrn_measured_fraction_theta_full 0.983
_diffrn_measured_fraction_theta_max 0.983
_diffrn_measurement_details
;
List of Runs (angles in degrees, time in seconds):

  # Type    Start    End  Width  t~exp~   \w     \q     \k     \f   Frames
#--------------------------------------------------------------------------
  1  \w   -108.63  15.87   0.50    2.00    --  -12.98 -59.25  71.08  249
  2  \f    -78.01  65.99   0.50    2.00   9.42 -12.98 -31.50    --   288
  3  \f    -68.21  75.79   0.50    2.00  16.12 -12.98 -59.25    --   288
;
_diffrn_measurement_device 'abstract diffractometer'
_diffrn_measurement_device_type 'Saxi-CrysAlisPro-abstract goniometer imported SAXI images'
_diffrn_measurement_method '\w and \f scans'
_diffrn_orient_matrix_type 'CrysAlisPro convention (1999,Acta A55,543-557)'
_diffrn_orient_matrix_UB_11 -0.0556326000
_diffrn_orient_matrix_UB_12 0.0111052000
_diffrn_orient_matrix_UB_13 0.0195987000
_diffrn_orient_matrix_UB_21 -0.0274418000
_diffrn_orient_matrix_UB_22 -0.0069015000
_diffrn_orient_matrix_UB_23 -0.0434895000
_diffrn_orient_matrix_UB_31 -0.0078439000
_diffrn_orient_matrix_UB_32 -0.0558194000
_diffrn_orient_matrix_UB_33 0.0092606000
_diffrn_radiation_monochromator graphite
_diffrn_radiation_probe x-ray
_diffrn_radiation_type 'Mo K\a'
_diffrn_radiation_wavelength 0.71073
_diffrn_reflns_av_R_equivalents 0.1641
_diffrn_reflns_av_unetI/netI 0.0961
_diffrn_reflns_Laue_measured_fraction_full 0.983
_diffrn_reflns_Laue_measured_fraction_max 0.983
_diffrn_reflns_limit_h_max 13
_diffrn_reflns_limit_h_min -12
_diffrn_reflns_limit_k_max 14
_diffrn_reflns_limit_k_min -12
_diffrn_reflns_limit_l_max 17
_diffrn_reflns_limit_l_min -17
_diffrn_reflns_number 21376
_diffrn_reflns_point_group_measured_fraction_full 0.983
_diffrn_reflns_point_group_measured_fraction_max 0.983
_diffrn_reflns_theta_full 24.992
_diffrn_reflns_theta_max 24.992
_diffrn_reflns_theta_min 2.157
_diffrn_source 'fine-focus sealed X-ray tube'
_diffrn_source_type 'Enhance (Mo) X-ray Source'
_exptl_absorpt_coefficient_mu 0.106
_exptl_absorpt_correction_T_max 1.00000
_exptl_absorpt_correction_T_min 0.05483
_exptl_absorpt_correction_type multi-scan
_exptl_absorpt_process_details
;
CrysAlisPro 1.171.43.105a (Rigaku Oxford Diffraction, 2024)
Empirical absorption correction using spherical harmonics,
implemented in SCALE3 ABSPACK scaling algorithm.
;
_exptl_crystal_colour 'clear light colourless'
_exptl_crystal_colour_lustre clear
_exptl_crystal_colour_modifier light
_exptl_crystal_colour_primary colourless
_exptl_crystal_density_diffrn 1.438
_exptl_crystal_description block
_exptl_crystal_F_000 920
_exptl_crystal_size_max 0.17
_exptl_crystal_size_mid 0.16
_exptl_crystal_size_min 0.13
_refine_diff_density_max 0.288
_refine_diff_density_min -0.384
_refine_diff_density_rms 0.074
_refine_ls_extinction_method none
_refine_ls_goodness_of_fit_ref 1.046
_refine_ls_hydrogen_treatment constr
_refine_ls_matrix_type full
_refine_ls_number_parameters 299
_refine_ls_number_reflns 3544
_refine_ls_number_restraints 0
_refine_ls_restrained_S_all 1.046
_refine_ls_R_factor_all 0.1063
_refine_ls_R_factor_gt 0.0674
_refine_ls_shift/su_max 0.000
_refine_ls_shift/su_mean 0.000
_refine_ls_structure_factor_coef Fsqd
_refine_ls_weighting_details 'w=1/[\s^2^(Fo^2^)+(0.0918P)^2^+0.0834P] where P=(Fo^2^+2Fc^2^)/3'
_refine_ls_weighting_scheme calc
_refine_ls_wR_factor_gt 0.1664
_refine_ls_wR_factor_ref 0.2006
_reflns_Friedel_coverage 0.000
_reflns_number_gt 2272
_reflns_number_total 3544
_reflns_threshold_expression 'I > 2\s(I)'
_cod_data_source_file d5ob01255d2.cif
_cod_data_source_block inn_as_iv_117_new_autored
_cod_depositor_comments 'Adding full bibliography for 7160743--7160746.cif.'
_cod_database_code 7160746
_shelx_shelxl_version_number 2018/3
_shelx_space_group_comment
;
The symmetry employed for this shelxl refinement is uniquely defined
by the following loop, which should always be used as a source of
symmetry information in preference to the above space-group names.
They are only intended as comments.
;
_shelx_estimated_absorpt_t_max 0.986
_shelx_estimated_absorpt_t_min 0.982
_olex2_refinement_description
;
1. Fixed Uiso
 At 1.2 times of:
  All C(H) groups, All C(H,H) groups
 At 1.5 times of:
  All C(H,H,H) groups
2.a Ternary CH refined with riding coordinates:
 C00N(H00N)
2.b Secondary CH2 refined with riding coordinates:
 C00Q(H00A,H00B)
2.c Aromatic/amide H refined with riding coordinates:
 C00I(H00I), C00L(H00L), C00O(H00O), C00P(H00P), C00R(H00R), C00S(H00S),
 C00T(H00T), C00V(H00V), C00W(H00W)
2.d X=CH2 refined with riding coordinates:
 C1(H1A,H1B)
2.e Idealised Me refined as rotating group:
 C00U(H00C,H00D,H00E)
;
_olex2_submission_special_instructions 'No special instructions were received'
_oxdiff_exptl_absorpt_empirical_details
;
Empirical correction (ABSPACK) includes:
- Absorption correction using spherical harmonics
- Frame scaling
;
_oxdiff_exptl_absorpt_empirical_full_max 5.855
_oxdiff_exptl_absorpt_empirical_full_min 0.271

loop_
_space_group_symop_operation_xyz
'x, y, z'
'-x+1/2, y+1/2, -z+1/2'
'-x, -y, -z'
'x-1/2, -y-1/2, z-1/2'

loop_
_atom_site_label
_atom_site_type_symbol
_atom_site_fract_x
_atom_site_fract_y
_atom_site_fract_z
_atom_site_U_iso_or_equiv
_atom_site_adp_type
_atom_site_occupancy
_atom_site_site_symmetry_order
_atom_site_calc_flag
_atom_site_refinement_flags_posn
_atom_site_refinement_flags_adp
_atom_site_refinement_flags_occupancy
_atom_site_disorder_assembly
_atom_site_disorder_group
O001 O 0.28825(19) 0.65506(18) 0.72848(14) 0.0311(6) Uani 1 1 d . . . . .
O002 O 0.4805(2) 0.48770(18) 0.64778(15) 0.0327(6) Uani 1 1 d . . . . .
O003 O 0.1973(2) 0.44161(19) 0.92392(15) 0.0354(6) Uani 1 1 d . . . . .
O004 O 0.1888(2) 0.4612(2) 0.55694(16) 0.0397(7) Uani 1 1 d . . . . .
O005 O 0.2988(2) 0.2105(2) 0.58730(16) 0.0461(7) Uani 1 1 d . . . . .
O006 O 0.4364(2) 0.1854(2) 0.48790(17) 0.0476(7) Uani 1 1 d . . . . .
N007 N 0.4407(2) 0.6107(2) 0.82723(18) 0.0305(7) Uani 1 1 d . . . . .
N10 N 0.3905(3) 0.2374(2) 0.54980(19) 0.0343(7) Uani 1 1 d . . . . .
N009 N 0.5826(2) 0.4645(2) 0.59477(19) 0.0335(7) Uani 1 1 d . . . . .
C00A C 0.3420(3) 0.5906(3) 0.7758(2) 0.0278(8) Uani 1 1 d . . . . .
C00B C 0.4486(3) 0.3334(3) 0.5801(2) 0.0274(8) Uani 1 1 d . . . . .
C00C C 0.5610(3) 0.3724(3) 0.5542(2) 0.0286(8) Uani 1 1 d . . . . .
C00D C 0.4903(3) 0.5151(3) 0.8628(2) 0.0275(8) Uani 1 1 d . . . . .
C00E C 0.4026(3) 0.4061(3) 0.6395(2) 0.0290(8) Uani 1 1 d . . . . .
C00F C 0.4175(3) 0.4271(3) 0.8417(2) 0.0277(8) Uani 1 1 d . . . . .
C00G C 0.0837(3) 0.4895(3) 0.6944(2) 0.0293(8) Uani 1 1 d . . . . .
C00H C 0.0861(3) 0.4880(3) 0.7909(2) 0.0295(8) Uani 1 1 d . . . . .
C00I C 0.5939(3) 0.5022(3) 0.9115(2) 0.0315(8) Uani 1 1 d . . . . .
H00I H 0.642857 0.562227 0.926025 0.038 Uiso 1 1 calc R U . . .
C00J C 0.3123(3) 0.4688(3) 0.7881(2) 0.0271(8) Uani 1 1 d . . . . .
C00K C 0.1965(3) 0.4628(2) 0.8430(2) 0.0286(8) Uani 1 1 d . . . . .
C00L C 0.4482(3) 0.3244(3) 0.8688(2) 0.0317(8) Uani 1 1 d . . . . .
H00L H 0.398969 0.264479 0.854522 0.038 Uiso 1 1 calc R U . . .
C00M C 0.1881(3) 0.4582(3) 0.6404(2) 0.0297(8) Uani 1 1 d . . . . .
C00N C 0.2928(3) 0.4119(3) 0.6952(2) 0.0283(8) Uani 1 1 d . . . . .
H00N H 0.271352 0.335536 0.709888 0.034 Uiso 1 1 calc R U . . .
C00O C -0.0222(3) 0.5157(3) 0.6488(2) 0.0338(9) Uani 1 1 d . . . . .
H00O H -0.025358 0.515759 0.583786 0.041 Uiso 1 1 calc R U . . .
C00P C -0.0160(3) 0.5126(3) 0.8396(2) 0.0340(9) Uani 1 1 d . . . . .
H00P H -0.014964 0.510096 0.904664 0.041 Uiso 1 1 calc R U . . .
C00Q C 0.4987(3) 0.7165(3) 0.8284(2) 0.0350(9) Uani 1 1 d . . . . .
H00A H 0.536203 0.727700 0.889246 0.042 Uiso 1 1 calc R U . . .
H00B H 0.438277 0.773439 0.819833 0.042 Uiso 1 1 calc R U . . .
C00R C 0.6241(3) 0.3984(3) 0.9384(2) 0.0369(9) Uani 1 1 d . . . . .
H00R H 0.695294 0.387383 0.972018 0.044 Uiso 1 1 calc R U . . .
C00S C 0.5536(3) 0.3103(3) 0.9179(2) 0.0375(9) Uani 1 1 d . . . . .
H00S H 0.576830 0.240079 0.937241 0.045 Uiso 1 1 calc R U . . .
C00T C -0.1179(3) 0.5403(3) 0.7936(3) 0.0384(9) Uani 1 1 d . . . . .
H00T H -0.186342 0.558902 0.827058 0.046 Uiso 1 1 calc R U . . .
C00U C 0.6510(3) 0.3215(3) 0.4943(2) 0.0375(9) Uani 1 1 d . . . . .
H00C H 0.620759 0.318243 0.431249 0.056 Uiso 1 1 calc R U . . .
H00D H 0.667914 0.248153 0.516143 0.056 Uiso 1 1 calc R U . . .
H00E H 0.723530 0.364526 0.496150 0.056 Uiso 1 1 calc R U . . .
C00V C -0.1217(3) 0.5412(3) 0.6980(3) 0.0392(9) Uani 1 1 d . . . . .
H00V H -0.192805 0.559520 0.666730 0.047 Uiso 1 1 calc R U . . .
C00W C 0.5903(4) 0.7287(3) 0.7562(2) 0.0406(10) Uani 1 1 d . . . . .
H00W H 0.570815 0.705652 0.695850 0.049 Uiso 1 1 calc R U . . .
C1 C 0.6951(4) 0.7688(3) 0.7706(3) 0.0495(11) Uani 1 1 d . . . . .
H1A H 0.717429 0.792584 0.830216 0.059 Uiso 1 1 calc R U . . .
H1B H 0.749226 0.774261 0.721615 0.059 Uiso 1 1 calc R U . . .

loop_
_atom_site_aniso_label
_atom_site_aniso_U_11
_atom_site_aniso_U_22
_atom_site_aniso_U_33
_atom_site_aniso_U_23
_atom_site_aniso_U_13
_atom_site_aniso_U_12
O001 0.0220(14) 0.0455(13) 0.0256(12) 0.0034(10) 0.0018(11) 0.0021(11)
O002 0.0174(14) 0.0502(14) 0.0306(13) -0.0065(10) 0.0057(11) -0.0034(11)
O003 0.0270(16) 0.0552(14) 0.0242(13) 0.0023(11) 0.0047(12) -0.0010(11)
O004 0.0246(16) 0.0696(17) 0.0250(13) -0.0008(11) -0.0005(12) -0.0003(12)
O005 0.0387(18) 0.0626(17) 0.0374(14) -0.0111(12) 0.0153(13) -0.0195(14)
O006 0.0438(18) 0.0579(16) 0.0413(15) -0.0163(13) 0.0165(14) -0.0058(14)
N007 0.0156(16) 0.0475(16) 0.0285(15) -0.0006(13) 0.0017(13) -0.0032(13)
N10 0.028(2) 0.0501(17) 0.0250(15) -0.0044(14) 0.0064(15) -0.0024(14)
N009 0.0149(17) 0.0566(18) 0.0291(16) -0.0037(13) 0.0078(13) -0.0003(13)
C00A 0.0109(19) 0.0492(19) 0.0235(17) -0.0059(15) 0.0047(15) -0.0008(16)
C00B 0.014(2) 0.0468(19) 0.0215(17) -0.0003(14) 0.0013(15) -0.0027(15)
C00C 0.020(2) 0.0472(19) 0.0180(16) 0.0024(14) -0.0012(15) 0.0025(16)
C00D 0.0126(19) 0.0499(19) 0.0200(16) -0.0030(14) 0.0031(14) 0.0033(15)
C00E 0.015(2) 0.0493(19) 0.0228(17) 0.0022(15) -0.0013(15) -0.0020(16)
C00F 0.019(2) 0.0456(18) 0.0188(16) -0.0014(14) 0.0049(15) 0.0026(15)
C00G 0.016(2) 0.0435(18) 0.0287(18) 0.0034(15) 0.0002(16) -0.0030(15)
C00H 0.016(2) 0.0426(19) 0.0301(18) 0.0013(15) 0.0020(16) -0.0005(15)
C00I 0.014(2) 0.054(2) 0.0259(18) -0.0046(15) 0.0058(16) 0.0005(16)
C00J 0.014(2) 0.0484(18) 0.0185(17) -0.0005(14) 0.0002(15) -0.0015(15)
C00K 0.019(2) 0.0383(17) 0.0282(19) 0.0002(15) -0.0009(16) -0.0010(15)
C00L 0.024(2) 0.0464(19) 0.0243(18) 0.0007(15) 0.0025(16) 0.0002(16)
C00M 0.019(2) 0.0459(18) 0.0237(19) 0.0002(14) -0.0022(16) -0.0046(15)
C00N 0.0153(19) 0.0442(18) 0.0255(17) -0.0001(14) 0.0012(15) -0.0028(15)
C00O 0.019(2) 0.052(2) 0.0307(19) 0.0018(16) -0.0011(17) 0.0023(16)
C00P 0.020(2) 0.053(2) 0.0295(19) 0.0026(16) 0.0050(17) 0.0009(17)
C00Q 0.020(2) 0.0440(19) 0.041(2) -0.0038(16) -0.0004(17) -0.0028(16)
C00R 0.017(2) 0.070(2) 0.0234(18) -0.0015(17) 0.0011(15) 0.0090(18)
C00S 0.030(2) 0.057(2) 0.0259(18) 0.0034(16) 0.0013(17) 0.0073(18)
C00T 0.019(2) 0.056(2) 0.040(2) 0.0044(17) 0.0156(18) 0.0033(17)
C00U 0.026(2) 0.057(2) 0.0291(19) -0.0002(16) 0.0109(16) 0.0028(17)
C00V 0.020(2) 0.052(2) 0.045(2) 0.0055(17) 0.0009(19) 0.0057(17)
C00W 0.039(3) 0.052(2) 0.031(2) -0.0016(16) 0.0042(18) -0.0126(19)
C1 0.038(3) 0.056(2) 0.054(3) -0.0009(19) 0.011(2) -0.004(2)

loop_
_atom_type_symbol
_atom_type_description
_atom_type_scat_dispersion_real
_atom_type_scat_dispersion_imag
_atom_type_scat_source
C C 0.0033 0.0016 'International Tables Vol C Tables 4.2.6.8 and 6.1.1.4'
H H 0.0000 0.0000 'International Tables Vol C Tables 4.2.6.8 and 6.1.1.4'
N N 0.0061 0.0033 'International Tables Vol C Tables 4.2.6.8 and 6.1.1.4'
O O 0.0106 0.0060 'International Tables Vol C Tables 4.2.6.8 and 6.1.1.4'

loop_
_geom_angle_atom_site_label_1
_geom_angle_atom_site_label_2
_geom_angle_atom_site_label_3
_geom_angle
_geom_angle_site_symmetry_1
_geom_angle_site_symmetry_3
_geom_angle_publ_flag
C00E O002 N009 109.6(2) . . ?
C00A N007 C00D 111.8(3) . . ?
C00A N007 C00Q 122.4(3) . . ?
C00D N007 C00Q 124.7(3) . . ?
O005 N10 O006 123.6(3) . . ?
O005 N10 C00B 118.6(3) . . ?
O006 N10 C00B 117.7(3) . . ?
C00C N009 O002 105.8(3) . . ?
O001 C00A N007 126.7(3) . . ?
O001 C00A C00J 126.4(3) . . ?
N007 C00A C00J 106.9(3) . . ?
C00C C00B N10 127.9(3) . . ?
C00E C00B N10 124.8(3) . . ?
C00E C00B C00C 107.3(3) . . ?
N009 C00C C00B 109.9(3) . . ?
N009 C00C C00U 120.6(3) . . ?
C00B C00C C00U 129.5(3) . . ?
C00F C00D N007 109.9(3) . . ?
C00I C00D N007 128.6(3) . . ?
C00I C00D C00F 121.5(3) . . ?
O002 C00E C00B 107.4(3) . . ?
O002 C00E C00N 117.6(3) . . ?
C00B C00E C00N 135.0(3) . . ?
C00D C00F C00J 108.0(3) . . ?
C00L C00F C00D 120.6(3) . . ?
C00L C00F C00J 131.3(3) . . ?
C00H C00G C00M 121.4(3) . . ?
C00O C00G C00H 119.0(3) . . ?
C00O C00G C00M 119.5(3) . . ?
C00G C00H C00K 121.4(3) . . ?
C00P C00H C00G 119.8(3) . . ?
C00P C00H C00K 118.8(3) . . ?
C00D C00I H00I 121.3 . . ?
C00D C00I C00R 117.5(3) . . ?
C00R C00I H00I 121.3 . . ?
C00F C00J C00A 102.7(3) . . ?
C00F C00J C00K 112.6(2) . . ?
C00F C00J C00N 113.9(3) . . ?
C00K C00J C00A 107.0(3) . . ?
C00N C00J C00A 111.8(3) . . ?
C00N C00J C00K 108.6(3) . . ?
O003 C00K C00H 122.7(3) . . ?
O003 C00K C00J 121.3(3) . . ?
C00H C00K C00J 116.0(3) . . ?
C00F C00L H00L 120.8 . . ?
C00F C00L C00S 118.4(3) . . ?
C00S C00L H00L 120.8 . . ?
O004 C00M C00G 122.6(3) . . ?
O004 C00M C00N 121.2(3) . . ?
C00G C00M C00N 116.0(3) . . ?
C00E C00N C00J 112.8(3) . . ?
C00E C00N C00M 112.2(3) . . ?
C00E C00N H00N 106.0 . . ?
C00J C00N H00N 106.0 . . ?
C00M C00N C00J 113.0(3) . . ?
C00M C00N H00N 106.0 . . ?
C00G C00O H00O 119.8 . . ?
C00V C00O C00G 120.4(3) . . ?
C00V C00O H00O 119.8 . . ?
C00H C00P H00P 119.9 . . ?
C00T C00P C00H 120.1(3) . . ?
C00T C00P H00P 119.9 . . ?
N007 C00Q H00A 108.9 . . ?
N007 C00Q H00B 108.9 . . ?
N007 C00Q C00W 113.4(3) . . ?
H00A C00Q H00B 107.7 . . ?
C00W C00Q H00A 108.9 . . ?
C00W C00Q H00B 108.9 . . ?
C00I C00R H00R 119.0 . . ?
C00S C00R C00I 121.9(3) . . ?
C00S C00R H00R 119.0 . . ?
C00L C00S H00S 119.9 . . ?
C00R C00S C00L 120.1(3) . . ?
C00R C00S H00S 119.9 . . ?
C00P C00T H00T 119.7 . . ?
C00P C00T C00V 120.6(4) . . ?
C00V C00T H00T 119.7 . . ?
C00C C00U H00C 109.5 . . ?
C00C C00U H00D 109.5 . . ?
C00C C00U H00E 109.5 . . ?
H00C C00U H00D 109.5 . . ?
H00C C00U H00E 109.5 . . ?
H00D C00U H00E 109.5 . . ?
C00O C00V C00T 120.1(3) . . ?
C00O C00V H00V 120.0 . . ?
C00T C00V H00V 120.0 . . ?
C00Q C00W H00W 117.9 . . ?
C1 C00W C00Q 124.3(3) . . ?
C1 C00W H00W 117.9 . . ?
C00W C1 H1A 120.0 . . ?
C00W C1 H1B 120.0 . . ?
H1A C1 H1B 120.0 . . ?

loop_
_geom_bond_atom_site_label_1
_geom_bond_atom_site_label_2
_geom_bond_distance
_geom_bond_site_symmetry_2
_geom_bond_publ_flag
O001 C00A 1.215(4) . ?
O002 N009 1.428(3) . ?
O002 C00E 1.347(4) . ?
O003 C00K 1.210(4) . ?
O004 C00M 1.220(4) . ?
O005 N10 1.226(4) . ?
O006 N10 1.229(4) . ?
N007 C00A 1.364(4) . ?
N007 C00D 1.408(4) . ?
N007 C00Q 1.465(4) . ?
N10 C00B 1.427(4) . ?
N009 C00C 1.307(4) . ?
C00A C00J 1.556(5) . ?
C00B C00C 1.418(5) . ?
C00B C00E 1.357(5) . ?
C00C C00U 1.490(5) . ?
C00D C00F 1.399(4) . ?
C00D C00I 1.375(4) . ?
C00E C00N 1.497(5) . ?
C00F C00J 1.511(4) . ?
C00F C00L 1.375(4) . ?
C00G C00H 1.409(5) . ?
C00G C00M 1.481(5) . ?
C00G C00O 1.404(5) . ?
C00H C00K 1.491(5) . ?
C00H C00P 1.399(5) . ?
C00I H00I 0.9500 . ?
C00I C00R 1.386(5) . ?
C00J C00K 1.547(5) . ?
C00J C00N 1.541(4) . ?
C00L H00L 0.9500 . ?
C00L C00S 1.399(4) . ?
C00M C00N 1.535(4) . ?
C00N H00N 1.0000 . ?
C00O H00O 0.9500 . ?
C00O C00V 1.380(5) . ?
C00P H00P 0.9500 . ?
C00P C00T 1.374(5) . ?
C00Q H00A 0.9900 . ?
C00Q H00B 0.9900 . ?
C00Q C00W 1.495(5) . ?
C00R H00R 0.9500 . ?
C00R C00S 1.382(5) . ?
C00S H00S 0.9500 . ?
C00T H00T 0.9500 . ?
C00T C00V 1.396(5) . ?
C00U H00C 0.9800 . ?
C00U H00D 0.9800 . ?
C00U H00E 0.9800 . ?
C00V H00V 0.9500 . ?
C00W H00W 0.9500 . ?
C00W C1 1.303(5) . ?
C1 H1A 0.9500 . ?
C1 H1B 0.9500 . ?

loop_
_geom_torsion_atom_site_label_1
_geom_torsion_atom_site_label_2
_geom_torsion_atom_site_label_3
_geom_torsion_atom_site_label_4
_geom_torsion
_geom_torsion_site_symmetry_1
_geom_torsion_site_symmetry_2
_geom_torsion_site_symmetry_3
_geom_torsion_site_symmetry_4
_geom_torsion_publ_flag
O001 C00A C00J C00F 171.8(3) . . . . ?
O001 C00A C00J C00K -69.4(4) . . . . ?
O001 C00A C00J C00N 49.3(5) . . . . ?
O002 N009 C00C C00B -0.9(3) . . . . ?
O002 N009 C00C C00U -178.4(3) . . . . ?
O002 C00E C00N C00J -32.4(4) . . . . ?
O002 C00E C00N C00M 96.6(3) . . . . ?
O004 C00M C00N C00E 18.0(4) . . . . ?
O004 C00M C00N C00J 147.0(3) . . . . ?
O005 N10 C00B C00C 172.1(3) . . . . ?
O005 N10 C00B C00E -9.2(5) . . . . ?
O006 N10 C00B C00C -7.1(5) . . . . ?
O006 N10 C00B C00E 171.7(3) . . . . ?
N007 C00A C00J C00F -7.3(3) . . . . ?
N007 C00A C00J C00K 111.4(3) . . . . ?
N007 C00A C00J C00N -129.8(3) . . . . ?
N007 C00D C00F C00J 0.1(4) . . . . ?
N007 C00D C00F C00L 179.5(3) . . . . ?
N007 C00D C00I C00R -179.5(3) . . . . ?
N007 C00Q C00W C1 -134.1(4) . . . . ?
N10 C00B C00C N009 178.4(3) . . . . ?
N10 C00B C00C C00U -4.4(5) . . . . ?
N10 C00B C00E O002 -177.1(3) . . . . ?
N10 C00B C00E C00N 4.8(6) . . . . ?
N009 O002 C00E C00B -2.5(3) . . . . ?
N009 O002 C00E C00N 176.0(2) . . . . ?
C00A N007 C00D C00F -5.3(4) . . . . ?
C00A N007 C00D C00I 174.6(3) . . . . ?
C00A N007 C00Q C00W -89.2(4) . . . . ?
C00A C00J C00K O003 -102.1(3) . . . . ?
C00A C00J C00K C00H 76.1(3) . . . . ?
C00A C00J C00N C00E 66.5(4) . . . . ?
C00A C00J C00N C00M -62.2(4) . . . . ?
C00B C00E C00N C00J 145.6(4) . . . . ?
C00B C00E C00N C00M -85.4(4) . . . . ?
C00C C00B C00E O002 1.9(3) . . . . ?
C00C C00B C00E C00N -176.2(3) . . . . ?
C00D N007 C00A O001 -171.2(3) . . . . ?
C00D N007 C00A C00J 7.9(3) . . . . ?
C00D N007 C00Q C00W 77.8(4) . . . . ?
C00D C00F C00J C00A 4.3(3) . . . . ?
C00D C00F C00J C00K -110.4(3) . . . . ?
C00D C00F C00J C00N 125.3(3) . . . . ?
C00D C00F C00L C00S 0.1(5) . . . . ?
C00D C00I C00R C00S -0.2(5) . . . . ?
C00E O002 N009 C00C 2.1(3) . . . . ?
C00E C00B C00C N009 -0.6(4) . . . . ?
C00E C00B C00C C00U 176.7(3) . . . . ?
C00F C00D C00I C00R 0.5(5) . . . . ?
C00F C00J C00K O003 10.0(4) . . . . ?
C00F C00J C00K C00H -171.9(3) . . . . ?
C00F C00J C00N C00E -49.3(4) . . . . ?
C00F C00J C00N C00M -178.0(3) . . . . ?
C00F C00L C00S C00R 0.2(5) . . . . ?
C00G C00H C00K O003 -166.2(3) . . . . ?
C00G C00H C00K C00J 15.6(4) . . . . ?
C00G C00H C00P C00T -1.3(5) . . . . ?
C00G C00M C00N C00E -167.1(3) . . . . ?
C00G C00M C00N C00J -38.1(4) . . . . ?
C00G C00O C00V C00T -0.6(5) . . . . ?
C00H C00G C00M O004 -178.3(3) . . . . ?
C00H C00G C00M C00N 6.8(5) . . . . ?
C00H C00G C00O C00V 1.1(5) . . . . ?
C00H C00P C00T C00V 1.8(5) . . . . ?
C00I C00D C00F C00J -179.8(3) . . . . ?
C00I C00D C00F C00L -0.5(5) . . . . ?
C00I C00R C00S C00L -0.2(5) . . . . ?
C00J C00F C00L C00S 179.3(3) . . . . ?
C00K C00H C00P C00T 177.4(3) . . . . ?
C00K C00J C00N C00E -175.8(3) . . . . ?
C00K C00J C00N C00M 55.6(4) . . . . ?
C00L C00F C00J C00A -175.0(3) . . . . ?
C00L C00F C00J C00K 70.3(4) . . . . ?
C00L C00F C00J C00N -54.0(5) . . . . ?
C00M C00G C00H C00K 4.7(5) . . . . ?
C00M C00G C00H C00P -176.6(3) . . . . ?
C00M C00G C00O C00V 177.6(3) . . . . ?
C00N C00J C00K O003 137.1(3) . . . . ?
C00N C00J C00K C00H -44.7(4) . . . . ?
C00O C00G C00H C00K -178.8(3) . . . . ?
C00O C00G C00H C00P -0.2(5) . . . . ?
C00O C00G C00M O004 5.2(5) . . . . ?
C00O C00G C00M C00N -169.6(3) . . . . ?
C00P C00H C00K O003 15.1(5) . . . . ?
C00P C00H C00K C00J -163.0(3) . . . . ?
C00P C00T C00V C00O -0.9(5) . . . . ?
C00Q N007 C00A O001 -2.7(5) . . . . ?
C00Q N007 C00A C00J 176.5(3) . . . . ?
C00Q N007 C00D C00F -173.6(3) . . . . ?
C00Q N007 C00D C00I 6.4(5) . . . . ?
